data_4115803
loop_
_publ_author_name
'Karine Gigant'
'Adel Rammal'
'Marc Henry'

_publ_contact_author_address
;
Universit\'e Louis Pasteur, Institut Le Bel
Laboratoire de Chimie Mol\'eculaire de l'\'Etat Solide
UMR CNRS/ULP 7513
4, Rue Blaise Pascal
67070 Strasbourg Cedex, France
;
_publ_contact_author_email henry@chimie.u-strasbg.fr
_publ_contact_author_fax +33.3.90.24.13.25
_publ_contact_author_name 'Marc HENRY'
_publ_contact_author_phone +33.3.90.24.13.56
_publ_section_title
;
 Synthesis and Molecular Structures of Some New Titanium(IV) Aryloxides
;
_journal_name_full 'Journal of the American Chemical Society'
_journal_page_first 11632
_journal_page_last 11637
_journal_paper_doi 10.1021/ja016930f
_journal_volume 123
_journal_year 2001
_chemical_formula_moiety 'C52 H79 O18 Ti5'
_chemical_formula_sum 'C52 H79 O18 Ti5'
_chemical_formula_weight 1231.70
_chemical_name_common 'bow-tie hexaoxo-octapyrocatecholato-decatitanium'
_chemical_name_systematic
;
bis((\m4-oxo)-(\m3-(O,O,O',O')-pyrocatecholato)-(1-butanol)-
bis(\m2-oxo)-bis(\m-1-butoxo)-tris(\m2-(O,O,O')-pyrocatecholato)-
tetrakis(1-butoxy)-pentatitanium)
;
_space_group_IT_number 14
_symmetry_cell_setting monoclinic
_symmetry_space_group_name_Hall '-P 2ybc'
_symmetry_space_group_name_H-M 'P 1 21/c 1'
_cell_angle_alpha 90
_cell_angle_beta 106.740(2)
_cell_angle_gamma 90
_cell_formula_units_Z 4
_cell_length_a 13.3800(4)
_cell_length_b 32.335(1)
_cell_length_c 14.2883(3)
_cell_measurement_reflns_used 31151
_cell_measurement_temperature 173
_cell_measurement_theta_max 30.1
_cell_measurement_theta_min 1.4
_cell_volume 5919.8(3)
_computing_publication_material CIFGEN_IN_OpenMoleN_(_1997)
_computing_structure_refinement LSFM_OpenMoleN_(_1997)
_computing_structure_solution direct_methods_(SIR,_Burla_et_al.,_1989)
_diffrn_ambient_temperature 173
_diffrn_measurement_details
;
194 frames, 51 sec/frame, delta phi = 0.9 deg. Each frame measured 2 times.
Detector to crystal distance 39 mm.
;
_diffrn_measurement_device_type KappaCCD
_diffrn_measurement_method '\p scans'
_diffrn_radiation_monochromator graphite
_diffrn_radiation_type Mo-K\a
_diffrn_radiation_wavelength 0.71073
_diffrn_reflns_av_R_equivalents 0.043
_diffrn_reflns_av_sigmaI/netI 0.333
_diffrn_reflns_limit_h_max 18
_diffrn_reflns_limit_h_min 0
_diffrn_reflns_limit_k_max 45
_diffrn_reflns_limit_k_min 0
_diffrn_reflns_limit_l_max 16
_diffrn_reflns_limit_l_min -16
_diffrn_reflns_number 31151
_diffrn_reflns_theta_max 30.05
_diffrn_reflns_theta_min 2.5
_diffrn_source xray_tube
_diffrn_standards_decay_% 0
_exptl_absorpt_coefficient_mu 0.712
_exptl_absorpt_correction_type none
_exptl_crystal_colour orange
_exptl_crystal_density_diffrn 1.38
_exptl_crystal_density_method none
_exptl_crystal_description prism
_exptl_crystal_F_000 2580
_exptl_crystal_size_max 0.18
_exptl_crystal_size_mid 0.16
_exptl_crystal_size_min 0.14
_refine_diff_density_max 0.775
_refine_diff_density_min -0.222
_refine_ls_extinction_method none
_refine_ls_goodness_of_fit_all 7.449
_refine_ls_goodness_of_fit_ref 1.388
_refine_ls_hydrogen_treatment noref
_refine_ls_matrix_type full
_refine_ls_number_constraints 0
_refine_ls_number_parameters 661
_refine_ls_number_reflns 7549
_refine_ls_number_restraints 0
_refine_ls_R_factor_all 0.137
_refine_ls_R_factor_gt 0.059
_refine_ls_shift/esd_mean 0.000
_refine_ls_shift/su_max 0.005
_refine_ls_structure_factor_coef F
_refine_ls_weighting_details 'w = 4Fo^2^/(\s^2^(Fo^2^)+0.0004 Fo^4^)+1.0'
_refine_ls_weighting_scheme calc
_refine_ls_wR_factor_all 0.450
_refine_ls_wR_factor_ref 0.086
_reflns_number_gt 7549
_reflns_number_total 15830
_reflns_threshold_expression >3.0\s(I)
_cod_data_source_file ja016930f_s1_1.cif
_cod_data_source_block st345
_cod_depositor_comments
;
The following automatic conversions were performed:

'_refine_ls_weighting_scheme' value '4Fo^2^/(\s^2^(Fo^2^)+0.0004
Fo^4^)+1.0' was changed to 'calc'. New tag
'_refine_ls_weighting_details' was created. The value of the new tag
was set to 'w = 4Fo^2^/(\s^2^(Fo^2^)+0.0004 Fo^4^)+1.0'.

Automatic conversion script
Id: cif_fix_values 3143 2015-03-26 13:38:13Z robertas 
;
_cod_original_cell_volume 5919.8(5)
_cod_database_code 4115803

loop_
_symmetry_equiv_pos_as_xyz
x,y,z
-x,1/2+y,1/2-z
-x,-y,-z
+x,1/2-y,1/2+z

loop_
_atom_site_aniso_label
_atom_site_aniso_U_11
_atom_site_aniso_U_22
_atom_site_aniso_U_33
_atom_site_aniso_U_12
_atom_site_aniso_U_13
_atom_site_aniso_U_23
_atom_site_aniso_type_symbol
TI1 0.0545(6) 0.0348(5) 0.0502(6) -0.0023(5) 0.0197(4) -0.0072(5) Ti
TI2 0.0435(5) 0.0358(5) 0.0438(5) 0.0041(5) 0.0141(4) 0.0027(5) Ti
TI3 0.0404(5) 0.0352(5) 0.0375(5) 0.0001(4) 0.0135(4) 0.0005(4) Ti
TI4 0.0503(5) 0.0368(5) 0.0441(5) 0.0010(5) 0.0229(4) -0.0014(5) Ti
TI5 0.0400(5) 0.0344(5) 0.0403(5) -0.0014(4) 0.0172(4) -0.0027(4) Ti
O1 0.065(2) 0.041(2) 0.054(2) -0.006(2) 0.018(2) -0.010(2) O
C1 0.065(4) 0.047(3) 0.041(3) -0.010(3) 0.016(3) 0.002(3) C
C2 0.077(4) 0.055(4) 0.054(4) -0.014(4) 0.012(3) -0.011(3) C
C3 0.072(5) 0.072(5) 0.070(5) -0.023(4) -0.006(4) -0.011(4) C
C4 0.055(4) 0.083(5) 0.072(5) -0.012(4) -0.002(4) -0.008(4) C
C5 0.052(4) 0.059(4) 0.055(4) -0.007(3) 0.007(3) -0.004(3) C
C6 0.054(3) 0.044(3) 0.039(3) -0.012(3) 0.011(2) 0.001(3) C
O2 0.046(2) 0.038(2) 0.042(2) -0.005(2) 0.011(2) -0.004(2) O
O3 0.057(2) 0.029(2) 0.054(2) 0.001(2) 0.015(2) 0.002(2) O
C7 0.072(4) 0.032(3) 0.072(4) 0.001(3) 0.021(3) 0.003(3) C
C8 0.077(4) 0.035(3) 0.076(4) -0.002(3) 0.025(3) 0.005(3) C
C9 0.076(4) 0.055(4) 0.073(4) -0.013(4) 0.029(3) -0.002(4) C
C10 0.079(5) 0.069(5) 0.073(5) -0.011(4) 0.020(4) 0.005(4) C
O4 0.066(2) 0.039(2) 0.074(3) 0.000(2) 0.029(2) -0.016(2) O
C11 0.097(5) 0.047(4) 0.104(5) 0.010(4) 0.047(4) -0.020(4) C
C12 0.063(5) 0.064(5) 0.151(7) 0.002(4) 0.016(5) -0.037(5) C
C13 0.062(6) 0.088(6) 0.37(2) 0.005(5) -0.006(9) -0.092(8) C
C14 0.14(1) 0.14(1) 0.45(2) 0.063(9) -0.14(1) -0.09(1) C
O5 0.067(2) 0.045(2) 0.044(2) -0.005(2) 0.025(2) -0.008(2) O
C15 0.088(4) 0.063(4) 0.056(3) -0.006(4) 0.035(3) -0.015(3) C
C16 0.104(5) 0.068(5) 0.050(4) 0.002(4) 0.030(3) -0.006(4) C
C17 0.084(5) 0.074(5) 0.055(4) -0.013(4) 0.023(3) -0.003(4) C
C18 0.117(7) 0.096(7) 0.070(5) 0.016(6) 0.013(5) 0.003(5) C
O6 0.045(2) 0.033(2) 0.040(2) 0.001(2) 0.016(1) -0.002(2) O
O7 0.050(2) 0.043(2) 0.047(2) 0.004(2) 0.014(2) 0.010(2) O
C19 0.052(3) 0.038(3) 0.048(3) 0.000(3) 0.019(2) 0.004(3) C
C20 0.074(4) 0.055(4) 0.053(3) 0.008(3) 0.025(3) 0.017(3) C
C21 0.086(4) 0.064(4) 0.075(4) 0.009(4) 0.048(3) 0.025(3) C
C22 0.066(3) 0.066(4) 0.086(4) 0.006(3) 0.044(3) 0.019(4) C
C23 0.055(3) 0.045(3) 0.065(4) 0.003(3) 0.029(3) 0.010(3) C
C24 0.050(3) 0.033(3) 0.043(3) -0.001(3) 0.018(2) 0.003(2) C
O8 0.044(2) 0.038(2) 0.037(2) -0.001(2) 0.013(1) 0.004(2) O
O9 0.051(2) 0.051(2) 0.058(2) 0.016(2) 0.016(2) 0.007(2) O
O10 0.041(2) 0.042(2) 0.040(2) 0.000(2) 0.012(1) -0.000(2) O
O11 0.039(2) 0.046(2) 0.045(2) 0.002(2) 0.012(2) 0.001(2) O
O12 0.041(2) 0.034(2) 0.042(2) 0.002(2) 0.016(1) -0.000(2) O
O13 0.049(2) 0.039(2) 0.040(2) 0.002(2) 0.018(1) 0.003(2) O
C33 0.052(3) 0.037(3) 0.035(3) -0.000(3) 0.012(2) -0.000(2) C
C34 0.054(3) 0.054(4) 0.045(3) -0.001(3) 0.014(3) 0.004(3) C
C35 0.056(4) 0.063(4) 0.052(4) 0.011(3) 0.006(3) 0.016(3) C
C36 0.071(4) 0.062(4) 0.050(3) 0.006(4) 0.015(3) 0.019(3) C
C37 0.065(4) 0.052(3) 0.038(3) -0.006(3) 0.018(3) 0.007(3) C
C38 0.054(3) 0.046(3) 0.034(3) -0.002(3) 0.013(2) -0.004(3) C
O14 0.058(2) 0.045(2) 0.042(2) -0.000(2) 0.024(2) 0.000(2) O
O15 0.059(2) 0.048(2) 0.073(2) 0.011(2) 0.038(2) 0.006(2) O
C39 0.151(5) 0.155(6) 0.43(1) 0.112(5) 0.208(5) 0.201(6) C
C40 0.065(5) 0.19(1) 0.164(8) 0.005(7) 0.029(5) 0.081(7) C
C41 0.080(5) 0.130(9) 0.23(1) 0.021(6) 0.073(5) 0.054(8) C
C42 0.099(8) 0.21(1) 0.19(1) -0.019(9) 0.031(8) 0.05(1) C
O16 0.041(2) 0.038(2) 0.042(2) -0.003(2) 0.018(1) -0.004(2) O
C43 0.046(3) 0.039(3) 0.049(3) -0.002(2) 0.028(2) -0.001(2) C
C44 0.050(3) 0.048(3) 0.059(3) -0.008(3) 0.026(2) -0.006(3) C
C45 0.060(3) 0.063(4) 0.080(4) -0.019(3) 0.041(3) -0.010(3) C
C46 0.068(3) 0.066(4) 0.066(4) -0.016(3) 0.040(3) -0.006(3) C
O17 0.052(2) 0.036(2) 0.049(2) 0.001(2) 0.018(2) 0.004(2) O
C47 0.077(5) 0.046(4) 0.069(5) -0.005(4) -0.008(4) 0.007(4) C
C48 0.240(7) 0.155(7) 0.175(5) 0.123(6) 0.164(4) 0.122(5) C
C49 0.074(7) 0.056(7) 0.048(6) -0.021(6) 0.027(5) 0.001(6) C
C49A 0.30(3) 0.09(2) 0.08(1) 0.02(2) 0.06(2) -0.00(1) C
C50 0.254(9) 0.21(1) 0.162(7) -0.087(9) 0.156(5) -0.030(8) C
O18 0.044(2) 0.040(2) 0.043(2) -0.003(2) 0.019(1) -0.002(2) O
C51 0.045(3) 0.038(3) 0.055(3) -0.003(2) 0.026(2) -0.003(3) C
C52 0.062(3) 0.059(4) 0.050(3) -0.010(3) 0.031(2) -0.006(3) C

loop_
_atom_site_label
_atom_site_fract_x
_atom_site_fract_y
_atom_site_fract_z
_atom_site_U_iso_or_equiv
_atom_site_occupancy
_atom_site_thermal_displace_type
_atom_site_calc_flag
_atom_site_calc_attached_atom
_atom_site_type_symbol
TI1 0.31675(9) -0.15958(3) 0.19343(8) 0.0457(5) 1.000 Uani ? ? Ti
TI2 0.41021(8) -0.12778(3) 0.41376(8) 0.0409(5) 1.000 Uani ? ? Ti
TI3 0.21418(8) -0.07562(3) 0.27179(7) 0.0376(5) 1.000 Uani ? ? Ti
TI4 0.41109(8) -0.07192(3) 0.17829(7) 0.0434(5) 1.000 Uani ? ? Ti
TI5 0.41874(8) -0.02309(3) 0.40997(7) 0.0381(5) 1.000 Uani ? ? Ti
O1 0.2150(3) -0.1952(1) 0.1174(3) 0.052(2) 1.000 Uani ? ? O
C1 0.1130(5) -0.1857(2) 0.0958(4) 0.050(3) 1.000 Uani ? ? C
C2 0.0337(6) -0.2100(2) 0.0389(5) 0.061(4) 1.000 Uani ? ? C
C3 -0.0687(6) -0.1965(3) 0.0199(6) 0.071(5) 1.000 Uani ? ? C
C4 -0.0921(6) -0.1595(3) 0.0578(6) 0.069(5) 1.000 Uani ? ? C
C5 -0.0121(5) -0.1350(2) 0.1167(5) 0.055(4) 1.000 Uani ? ? C
C6 0.0893(5) -0.1483(2) 0.1354(4) 0.045(3) 1.000 Uani ? ? C
O2 0.1763(3) -0.1285(1) 0.1902(3) 0.042(2) 1.000 Uani ? ? O
O3 0.3386(3) -0.1769(1) 0.3291(3) 0.045(2) 1.000 Uani ? ? O
C7 0.3561(6) -0.2185(2) 0.3667(5) 0.055(4) 1.000 Uani ? ? C
C8 0.2627(6) -0.2458(2) 0.3254(5) 0.059(4) 1.000 Uani ? ? C
C9 0.1646(6) -0.2308(2) 0.3492(5) 0.067(4) 1.000 Uani ? ? C
C10 0.0707(6) -0.2570(3) 0.3020(6) 0.074(5) 1.000 Uani ? ? C
O4 0.4144(3) -0.1933(1) 0.1749(3) 0.057(2) 1.000 Uani ? ? O
C11 0.4273(6) -0.2287(2) 0.1209(6) 0.078(4) 1.000 Uani ? ? C
C12 0.4958(7) -0.2597(3) 0.1848(8) 0.085(5) 1.000 Uani ? ? C
C13 0.6031(8) -0.2437(3) 0.234(1) 0.127(9) 1.000 Uani ? ? C
C14 0.664(1) -0.2746(5) 0.317(2) 0.21(1) 1.000 Uani ? ? C
O5 0.3402(3) -0.1186(1) 0.0969(3) 0.051(2) 1.000 Uani ? ? O
C15 0.3449(6) -0.1266(2) -0.0018(5) 0.068(4) 1.000 Uani ? ? C
C16 0.2399(7) -0.1347(2) -0.0708(5) 0.071(4) 1.000 Uani ? ? C
C17 0.1590(6) -0.1021(3) -0.0764(5) 0.070(4) 1.000 Uani ? ? C
C18 0.0542(8) -0.1116(3) -0.1454(6) 0.092(6) 1.000 Uani ? ? C
O6 0.3637(3) -0.1056(1) 0.2740(3) 0.039(2) 1.000 Uani ? ? O
O7 0.3802(3) -0.1493(1) 0.5252(3) 0.047(2) 1.000 Uani ? ? O
C19 0.2823(5) -0.1477(2) 0.5327(4) 0.045(3) 1.000 Uani ? ? C
C20 0.2500(6) -0.1666(2) 0.6063(5) 0.060(4) 1.000 Uani ? ? C
C21 0.1473(6) -0.1638(2) 0.6064(5) 0.074(4) 1.000 Uani ? ? C
C22 0.0754(5) -0.1425(2) 0.5336(5) 0.072(4) 1.000 Uani ? ? C
C23 0.1054(5) -0.1233(2) 0.4588(5) 0.055(3) 1.000 Uani ? ? C
C24 0.2081(5) -0.1262(2) 0.4593(4) 0.042(3) 1.000 Uani ? ? C
O8 0.2492(3) -0.1092(1) 0.3910(3) 0.039(2) 1.000 Uani ? ? O
O9 0.5360(3) -0.1500(1) 0.4343(3) 0.053(2) 1.000 Uani ? ? O
C25 0.612(2) -0.1808(7) 0.465(2) 0.113(7) 0.500 Uiso ? ? C
C26 0.695(2) -0.1621(7) 0.551(1) 0.101(6) 0.500 Uiso ? ? C
C27 0.798(1) -0.1960(6) 0.587(1) 0.201(7) 1.000 Uiso ? ? C
C28 0.850(2) -0.1709(7) 0.667(1) 0.234(9) 1.000 Uiso ? ? C
C25A 0.649(2) -0.1479(7) 0.488(1) 0.102(6) 0.500 Uiso ? ? C
C26A 0.671(2) -0.1894(9) 0.538(2) 0.15(1) 0.500 Uiso ? ? C
O10 0.4542(3) -0.0738(1) 0.4580(3) 0.041(2) 1.000 Uani ? ? O
O11 0.0874(3) -0.0580(1) 0.2588(3) 0.043(2) 1.000 Uani ? ? O
C29 -0.0026(6) -0.0358(2) 0.2667(5) 0.063(2) 1.000 Uiso ? ? C
C30 0.0200(9) -0.0115(4) 0.3606(8) 0.043(3) 0.500 Uiso ? ? C
C31 0.085(1) 0.0278(4) 0.3515(9) 0.054(3) 0.500 Uiso ? ? C
C32 0.1176(8) 0.0505(3) 0.4546(7) 0.104(3) 1.000 Uiso ? ? C
C30A 0.036(1) 0.0099(5) 0.308(1) 0.076(5) 0.500 Uiso ? ? C
O12 0.2859(3) -0.0316(1) 0.3472(3) 0.039(2) 1.000 Uani ? ? O
O13 0.2555(3) -0.0501(1) 0.1624(3) 0.042(2) 1.000 Uani ? ? O
C33 0.2300(5) -0.0171(2) 0.0998(4) 0.041(3) 1.000 Uani ? ? C
C34 0.1415(5) 0.0059(2) 0.0823(4) 0.051(3) 1.000 Uani ? ? C
C35 0.1287(5) 0.0392(2) 0.0168(5) 0.057(4) 1.000 Uani ? ? C
C36 0.2034(6) 0.0480(2) -0.0292(5) 0.060(4) 1.000 Uani ? ? C
C37 0.2931(5) 0.0244(2) -0.0112(4) 0.051(3) 1.000 Uani ? ? C
C38 0.3066(5) -0.0086(2) 0.0526(4) 0.044(3) 1.000 Uani ? ? C
O14 0.3918(3) -0.0333(1) 0.0761(3) 0.048(2) 1.000 Uani ? ? O
O15 0.5384(3) -0.0878(1) 0.1869(3) 0.059(2) 1.000 Uani ? ? O
C39 0.6464(7) -0.0955(3) 0.222(1) 0.217(7) 1.000 Uani ? ? C
C40 0.6924(8) -0.1288(4) 0.2424(9) 0.128(8) 1.000 Uani ? ? C
C41 0.8063(8) -0.1350(4) 0.287(1) 0.135(8) 1.000 Uani ? ? C
C42 0.846(1) -0.1760(5) 0.300(1) 0.16(1) 1.000 Uani ? ? C
O16 0.4275(3) 0.0006(1) 0.5405(3) 0.040(2) 1.000 Uani ? ? O
C43 0.3881(4) -0.0111(2) 0.6145(4) 0.044(3) 1.000 Uani ? ? C
C44 0.3011(5) -0.0356(2) 0.6008(5) 0.052(3) 1.000 Uani ? ? C
C45 0.2670(5) -0.0460(2) 0.6813(5) 0.067(4) 1.000 Uani ? ? C
C46 0.3213(5) -0.0315(2) 0.7724(5) 0.067(4) 1.000 Uani ? ? C
O17 0.3963(3) 0.0438(1) 0.3752(3) 0.045(2) 1.000 Uani ? ? O
C47 0.3318(6) 0.0654(2) 0.2918(6) 0.063(4) 1.000 Uani ? ? C
C48 0.3951(9) 0.0865(3) 0.2362(7) 0.187(6) 1.000 Uani ? ? C
C49 0.464(1) 0.1095(4) 0.2559(9) 0.058(7) 0.500 Uani ? ? C
C49A 0.381(3) 0.1162(7) 0.167(2) 0.13(2) 0.500 Uani ? ? C
C50 0.495(1) 0.1308(5) 0.1615(8) 0.206(9) 1.000 Uani ? ? C
O18 0.4678(3) -0.0268(1) 0.2867(3) 0.042(2) 1.000 Uani ? ? O
C51 0.4430(4) 0.0034(2) 0.7077(4) 0.045(3) 1.000 Uani ? ? C
C52 0.4095(5) -0.0068(2) 0.7873(4) 0.056(3) 1.000 Uani ? ? C
C31a 0.079(1) 0.0039(6) 0.412(1) 0.086(5) 0.500 Uiso ? ? C
H1 0.0490 -0.2356 0.0132 0.0826 1.000 Uiso calc C2 H
H2 -0.1236 -0.2129 -0.0197 0.0996 1.000 Uiso calc C3 H
H3 -0.1627 -0.1507 0.0437 0.0964 1.000 Uiso calc C4 H
H4 -0.0276 -0.1096 0.1431 0.0740 1.000 Uiso calc C5 H
H5 0.3707 -0.2176 0.4358 0.0762 1.000 Uiso calc C7 H
H6 0.4143 -0.2298 0.3502 0.0762 1.000 Uiso calc C7 H
H7 0.2788 -0.2728 0.3514 0.0807 1.000 Uiso calc C8 H
H8 0.2487 -0.2466 0.2564 0.0807 1.000 Uiso calc C8 H
H9 0.1506 -0.2032 0.3268 0.0864 1.000 Uiso calc C9 H
H10 0.1767 -0.2316 0.4181 0.0864 1.000 Uiso calc C9 H
H11 0.0118 -0.2466 0.3188 0.0967 1.000 Uiso calc C10 H
H12 0.0575 -0.2563 0.2330 0.0967 1.000 Uiso calc C10 H
H13 0.0836 -0.2847 0.3243 0.0967 1.000 Uiso calc C10 H
H14 0.4577 -0.2205 0.0713 0.1025 1.000 Uiso calc C11 H
H15 0.3609 -0.2408 0.0916 0.1025 1.000 Uiso calc C11 H
H16 0.5017 -0.2830 0.1461 0.1243 1.000 Uiso calc C12 H
H17 0.4646 -0.2680 0.2337 0.1243 1.000 Uiso calc C12 H
H18 0.5978 -0.2174 0.2620 0.2460 1.000 Uiso calc C13 H
H19 0.6404 -0.2409 0.1868 0.2460 1.000 Uiso calc C13 H
H20 0.7322 -0.2640 0.3479 0.3780 1.000 Uiso calc C14 H
H21 0.6275 -0.2775 0.3648 0.3780 1.000 Uiso calc C14 H
H22 0.6701 -0.3009 0.2896 0.3780 1.000 Uiso calc C14 H
H23 0.3879 -0.1501 -0.0007 0.0856 1.000 Uiso calc C15 H
H24 0.3744 -0.1032 -0.0241 0.0856 1.000 Uiso calc C15 H
H25 0.2147 -0.1598 -0.0516 0.0943 1.000 Uiso calc C16 H
H26 0.2481 -0.1378 -0.1343 0.0943 1.000 Uiso calc C16 H
H27 0.1832 -0.0770 -0.0967 0.0920 1.000 Uiso calc C17 H
H28 0.1509 -0.0987 -0.0129 0.0920 1.000 Uiso calc C17 H
H29 0.0075 -0.0896 -0.1447 0.1266 1.000 Uiso calc C18 H
H30 0.0604 -0.1148 -0.2096 0.1266 1.000 Uiso calc C18 H
H31 0.0281 -0.1365 -0.1259 0.1266 1.000 Uiso calc C18 H
H32 0.2987 -0.1813 0.6567 0.0774 1.000 Uiso calc C20 H
H33 0.1257 -0.1767 0.6571 0.0906 1.000 Uiso calc C21 H
H34 0.0048 -0.1410 0.5345 0.0881 1.000 Uiso calc C22 H
H35 0.0562 -0.1085 0.4087 0.0688 1.000 Uiso calc C23 H
H36 0.0896 -0.0003 0.1136 0.0662 1.000 Uiso calc C34 H
H37 0.0677 0.0558 0.0041 0.0763 1.000 Uiso calc C35 H
H38 0.1933 0.0704 -0.0738 0.0801 1.000 Uiso calc C36 H
H39 0.3450 0.0308 -0.0423 0.0665 1.000 Uiso calc C37 H
H40 0.6683 -0.0800 0.2813 0.2868 1.000 Uiso calc C39 H
H41 0.6747 -0.0835 0.1749 0.2868 1.000 Uiso calc C39 H
H42 0.6760 -0.1435 0.1823 0.1847 1.000 Uiso calc C40 H
H43 0.6604 -0.1420 0.2857 0.1847 1.000 Uiso calc C40 H
H44 0.8241 -0.1224 0.3496 0.1849 1.000 Uiso calc C41 H
H45 0.8407 -0.1210 0.2465 0.1849 1.000 Uiso calc C41 H
H46 0.9198 -0.1751 0.3287 0.2206 1.000 Uiso calc C42 H
H47 0.8148 -0.1908 0.3411 0.2206 1.000 Uiso calc C42 H
H48 0.8314 -0.1894 0.2381 0.2206 1.000 Uiso calc C42 H
H49 0.2647 -0.0453 0.5374 0.0650 1.000 Uiso calc C44 H
H50 0.2070 -0.0629 0.6734 0.0825 1.000 Uiso calc C45 H
H51 0.2977 -0.0386 0.8270 0.0812 1.000 Uiso calc C46 H
H52 0.4458 0.0028 0.8508 0.0697 1.000 Uiso calc C52 H

loop_
_atom_type_symbol
_atom_type_scat_dispersion_real
_atom_type_scat_dispersion_imag
_atom_type_scat_source
C 0.002 0.002 International_Tables_Vol_IV_Table_2.3.1
H 0.000 0.000 International_Tables_Vol_IV_Table_2.3.1
O 0.008 0.006 International_Tables_Vol_IV_Table_2.3.1
Ti 0.248 0.446 International_Tables_Vol_IV_Table_2.3.1

loop_
_geom_angle_atom_site_label_1
_geom_angle_atom_site_label_2
_geom_angle_atom_site_label_3
_geom_angle
_geom_angle_site_symmetry_2
_geom_angle_site_symmetry_3
TI2 TI1 TI4 74.14(4) . .
TI2 TI1 O1 141.3(1) . .
TI2 TI1 C1 129.2(1) . .
TI2 TI1 C6 108.5(1) . .
TI2 TI1 O2 87.8(1) . .
TI2 TI1 O3 38.2(1) . .
TI2 TI1 C7 58.3(1) . .
TI2 TI1 O4 104.3(2) . .
TI2 TI1 C11 118.9(2) . .
TI2 TI1 O5 111.7(1) . .
TI2 TI1 C15 131.1(2) . .
TI2 TI1 O6 38.6(1) . .
TI4 TI1 O1 139.1(2) . .
TI4 TI1 C1 126.1(1) . .
TI4 TI1 C6 105.9(1) . .
TI4 TI1 O2 86.6(1) . .
TI4 TI1 O3 112.3(1) . .
TI4 TI1 C7 129.9(1) . .
TI4 TI1 O4 102.5(2) . .
TI4 TI1 C11 113.5(2) . .
TI4 TI1 O5 37.6(1) . .
TI4 TI1 C15 58.2(1) . .
TI4 TI1 O6 38.6(1) . .
O1 TI1 C1 24.3(2) . .
O1 TI1 C6 52.5(2) . .
O1 TI1 O2 77.7(2) . .
O1 TI1 O3 105.9(2) . .
O1 TI1 C7 90.8(2) . .
O1 TI1 O4 88.8(2) . .
O1 TI1 C11 72.1(2) . .
O1 TI1 O5 103.9(2) . .
O1 TI1 C15 86.9(2) . .
O1 TI1 O6 152.6(2) . .
C1 TI1 C6 28.2(2) . .
C1 TI1 O2 53.5(2) . .
C1 TI1 O3 104.6(2) . .
C1 TI1 C7 97.6(2) . .
C1 TI1 O4 113.0(2) . .
C1 TI1 C11 96.2(2) . .
C1 TI1 O5 100.3(2) . .
C1 TI1 C15 90.5(2) . .
C1 TI1 O6 128.3(2) . .
C6 TI1 O2 25.2(2) . .
C6 TI1 O3 99.3(2) . .
C6 TI1 C7 103.3(2) . .
C6 TI1 O4 141.2(2) . .
C6 TI1 C11 124.4(2) . .
C6 TI1 O5 94.5(2) . .
C6 TI1 C15 95.0(2) . .
C6 TI1 O6 100.1(2) . .
O2 TI1 O3 92.1(2) . .
O2 TI1 C7 105.0(2) . .
O2 TI1 O4 166.4(2) . .
O2 TI1 C11 149.5(2) . .
O2 TI1 O5 89.1(2) . .
O2 TI1 C15 98.8(2) . .
O2 TI1 O6 74.9(2) . .
O3 TI1 C7 22.3(2) . .
O3 TI1 O4 93.7(2) . .
O3 TI1 C11 100.3(2) . .
O3 TI1 O5 149.7(2) . .
O3 TI1 C15 164.7(2) . .
O3 TI1 O6 76.0(2) . .
C7 TI1 O4 77.0(2) . .
C7 TI1 C11 80.2(2) . .
C7 TI1 O5 161.6(2) . .
C7 TI1 C15 155.0(2) . .
C7 TI1 O6 96.9(2) . .
O4 TI1 C11 16.9(2) . .
O4 TI1 O5 92.0(2) . .
O4 TI1 C15 78.1(2) . .
O4 TI1 O6 118.6(2) . .
C11 TI1 O5 93.7(2) . .
C11 TI1 C15 75.4(2) . .
C11 TI1 O6 135.1(2) . .
O5 TI1 C15 21.7(2) . .
O5 TI1 O6 75.2(2) . .
C15 TI1 O6 96.5(2) . .
TI1 TI2 TI3 62.70(3) . .
TI1 TI2 O3 36.0(1) . .
TI1 TI2 C7 58.3(1) . .
TI1 TI2 O6 39.6(1) . .
TI1 TI2 O7 126.4(1) . .
TI1 TI2 C19 112.7(1) . .
TI1 TI2 C24 95.7(1) . .
TI1 TI2 O8 81.5(1) . .
TI1 TI2 O9 96.7(2) . .
TI1 TI2 C25 96.9(5) . .
TI1 TI2 C25A 109.6(4) . .
TI1 TI2 O10 128.3(1) . .
TI3 TI2 O3 83.1(1) . .
TI3 TI2 C7 105.2(1) . .
TI3 TI2 O6 41.5(1) . .
TI3 TI2 O7 112.7(1) . .
TI3 TI2 C19 88.5(1) . .
TI3 TI2 C24 60.6(1) . .
TI3 TI2 O8 35.2(1) . .
TI3 TI2 O9 149.4(2) . .
TI3 TI2 C25 156.2(5) . .
TI3 TI2 C25A 150.6(4) . .
TI3 TI2 O10 81.3(1) . .
O3 TI2 C7 24.1(2) . .
O3 TI2 O6 74.7(2) . .
O3 TI2 O7 92.0(2) . .
O3 TI2 C19 85.2(2) . .
O3 TI2 C24 80.9(2) . .
O3 TI2 O8 81.5(2) . .
O3 TI2 O9 92.5(2) . .
O3 TI2 C25 86.5(5) . .
O3 TI2 C25A 107.1(5) . .
O3 TI2 O10 162.9(2) . .
C7 TI2 O6 97.8(2) . .
C7 TI2 O7 74.7(2) . .
C7 TI2 C19 76.4(2) . .
C7 TI2 C24 83.7(2) . .
C7 TI2 O8 94.1(2) . .
C7 TI2 O9 78.5(2) . .
C7 TI2 C25 69.9(5) . .
C7 TI2 C25A 91.7(5) . .
C7 TI2 O10 173.0(2) . .
O6 TI2 O7 151.2(2) . .
O6 TI2 C19 127.1(2) . .
O6 TI2 C24 99.7(2) . .
O6 TI2 O8 75.3(2) . .
O6 TI2 O9 108.1(2) . .
O6 TI2 C25 115.0(5) . .
O6 TI2 C25A 113.3(4) . .
O6 TI2 O10 88.9(2) . .
O7 TI2 C19 24.4(2) . .
O7 TI2 C24 52.4(2) . .
O7 TI2 O8 77.6(2) . .
O7 TI2 O9 97.7(2) . .
O7 TI2 C25 88.9(5) . .
O7 TI2 C25A 94.8(4) . .
O7 TI2 O10 100.4(2) . .
C19 TI2 C24 28.0(2) . .
C19 TI2 O8 53.4(2) . .
C19 TI2 O9 121.4(2) . .
C19 TI2 C25 111.9(5) . .
C19 TI2 C25A 119.3(4) . .
C19 TI2 O10 101.2(2) . .
C24 TI2 O8 25.5(2) . .
C24 TI2 O9 148.6(2) . .
C24 TI2 C25 138.3(5) . .
C24 TI2 C25A 147.0(4) . .
C24 TI2 O10 97.3(2) . .
O8 TI2 O9 172.1(2) . .
O8 TI2 C25 161.5(5) . .
O8 TI2 C25A 168.9(4) . .
O8 TI2 O10 89.7(2) . .
O9 TI2 C25 10.8(5) . .
O9 TI2 C25A 14.8(5) . .
O9 TI2 O10 97.4(2) . .
C25 TI2 C25A 21.8(5) . .
C25 TI2 O10 105.3(5) . .
C25A TI2 O10 83.7(5) . .
TI2 TI3 TI4 71.21(4) . .
TI2 TI3 C6 100.5(1) . .
TI2 TI3 O2 86.9(1) . .
TI2 TI3 O6 37.7(1) . .
TI2 TI3 C24 54.6(1) . .
TI2 TI3 O8 39.6(1) . .
TI2 TI3 O11 144.2(1) . .
TI2 TI3 C29 142.2(1) . .
TI2 TI3 O12 81.3(1) . .
TI2 TI3 O13 110.3(1) . .
TI2 TI3 C33 124.6(1) . .
TI4 TI3 C6 96.8(1) . .
TI4 TI3 O2 84.0(1) . .
TI4 TI3 O6 36.3(1) . .
TI4 TI3 C24 125.7(1) . .
TI4 TI3 O8 110.8(1) . .
TI4 TI3 O11 144.4(1) . .
TI4 TI3 C29 144.7(1) . .
TI4 TI3 O12 82.4(1) . .
TI4 TI3 O13 39.2(1) . .
TI4 TI3 C33 54.5(1) . .
C6 TI3 O2 16.3(2) . .
C6 TI3 O6 89.9(2) . .
C6 TI3 C24 89.9(2) . .
C6 TI3 O8 94.3(2) . .
C6 TI3 O11 81.6(2) . .
C6 TI3 C29 88.3(2) . .
C6 TI3 O12 177.7(2) . .
C6 TI3 O13 92.3(2) . .
C6 TI3 C33 96.1(2) . .
O2 TI3 O6 73.6(2) . .
O2 TI3 C24 89.3(2) . .
O2 TI3 O8 89.5(2) . .
O2 TI3 O11 97.9(2) . .
O2 TI3 C29 104.6(2) . .
O2 TI3 O12 164.3(2) . .
O2 TI3 O13 88.7(2) . .
O2 TI3 C33 96.8(2) . .
O6 TI3 C24 90.2(2) . .
O6 TI3 O8 75.9(2) . .
O6 TI3 O11 171.5(2) . .
O6 TI3 C29 178.1(2) . .
O6 TI3 O12 90.8(2) . .
O6 TI3 O13 74.8(2) . .
O6 TI3 C33 90.6(2) . .
C24 TI3 O8 15.0(2) . .
C24 TI3 O11 89.9(2) . .
C24 TI3 C29 89.0(2) . .
C24 TI3 O12 92.3(2) . .
C24 TI3 O13 164.9(2) . .
C24 TI3 C33 173.9(2) . .
O8 TI3 O11 104.7(2) . .
O8 TI3 C29 103.6(2) . .
O8 TI3 O12 88.1(2) . .
O8 TI3 O13 149.9(2) . .
O8 TI3 C33 163.0(2) . .
O11 TI3 C29 6.7(2) . .
O11 TI3 O12 97.7(2) . .
O11 TI3 O13 105.3(2) . .
O11 TI3 C33 90.2(2) . .
C29 TI3 O12 91.1(2) . .
C29 TI3 O13 106.0(2) . .
C29 TI3 C33 90.3(2) . .
O12 TI3 O13 85.7(2) . .
O12 TI3 C33 81.6(2) . .
O13 TI3 C33 16.3(2) . .
TI1 TI4 TI3 63.42(3) . .
TI1 TI4 O5 38.3(1) . .
TI1 TI4 C15 60.5(1) . .
TI1 TI4 O6 40.8(1) . .
TI1 TI4 O13 84.6(1) . .
TI1 TI4 C33 105.4(1) . .
TI1 TI4 C38 124.4(1) . .
TI1 TI4 O14 133.3(1) . .
TI1 TI4 O15 97.7(2) . .
TI1 TI4 C39 99.7(3) . .
TI1 TI4 O18 130.0(1) . .
TI1 TI4 C51 144.9(1) . 3_656
TI3 TI4 O5 84.6(1) . .
TI3 TI4 C15 104.6(2) . .
TI3 TI4 O6 41.2(1) . .
TI3 TI4 O13 35.6(1) . .
TI3 TI4 C33 60.6(1) . .
TI3 TI4 C38 88.7(1) . .
TI3 TI4 O14 113.2(1) . .
TI3 TI4 O15 147.2(2) . .
TI3 TI4 C39 142.2(3) . .
TI3 TI4 O18 83.5(1) . .
TI3 TI4 C51 105.7(1) . 3_656
O5 TI4 C15 23.3(2) . .
O5 TI4 O6 78.0(2) . .
O5 TI4 O13 84.4(2) . .
O5 TI4 C33 91.9(2) . .
O5 TI4 C38 96.5(2) . .
O5 TI4 O14 96.6(2) . .
O5 TI4 O15 96.3(2) . .
O5 TI4 C39 102.6(4) . .
O5 TI4 O18 167.0(2) . .
O5 TI4 C51 169.3(2) . 3_656
C15 TI4 O6 101.0(2) . .
C15 TI4 O13 93.7(2) . .
C15 TI4 C33 91.2(2) . .
C15 TI4 C38 85.0(2) . .
C15 TI4 O14 77.7(2) . .
C15 TI4 O15 86.0(2) . .
C15 TI4 C39 93.4(5) . .
C15 TI4 O18 169.5(2) . .
C15 TI4 C51 148.2(2) . 3_656
O6 TI4 O13 76.2(2) . .
O6 TI4 C33 101.6(2) . .
O6 TI4 C38 129.7(2) . .
O6 TI4 O14 153.8(2) . .
O6 TI4 O15 106.7(2) . .
O6 TI4 C39 103.3(3) . .
O6 TI4 O18 89.5(2) . .
O6 TI4 C51 108.0(2) . 3_656
O13 TI4 C33 25.5(2) . .
O13 TI4 C38 53.5(2) . .
O13 TI4 O14 77.8(2) . .
O13 TI4 O15 177.1(2) . .
O13 TI4 C39 172.8(4) . .
O13 TI4 O18 89.1(2) . .
O13 TI4 C51 105.5(2) . 3_656
C33 TI4 C38 28.1(2) . .
C33 TI4 O14 52.6(2) . .
C33 TI4 O15 151.6(2) . .
C33 TI4 C39 153.3(2) . .
C33 TI4 O18 86.9(2) . .
C33 TI4 C51 95.5(2) . 3_656
C38 TI4 O14 24.6(2) . .
C38 TI4 O15 123.6(2) . .
C38 TI4 C39 126.4(3) . .
C38 TI4 O18 88.5(2) . .
C38 TI4 C51 86.4(2) . 3_656
O14 TI4 O15 99.3(2) . .
O14 TI4 C39 102.9(3) . .
O14 TI4 O18 93.0(2) . .
O14 TI4 C51 81.8(2) . 3_656
O15 TI4 C39 7.7(5) . .
O15 TI4 O18 90.8(2) . .
O15 TI4 C51 73.6(2) . 3_656
C39 TI4 O18 83.8(4) . .
C39 TI4 C51 67.7(4) . 3_656
O18 TI4 C51 22.4(1) . 3_656
TI5 TI5 O6 147.31(9) 3_656 .
TI5 TI5 O10 94.3(1) 3_656 .
TI5 TI5 O12 145.9(1) 3_656 .
TI5 TI5 O16 39.4(1) 3_656 .
TI5 TI5 O16 36.9(1) 3_656 3_656
TI5 TI5 C43 55.2(1) 3_656 .
TI5 TI5 C43 60.2(1) 3_656 3_656
TI5 TI5 O17 75.1(1) 3_656 .
TI5 TI5 O18 113.8(1) 3_656 .
TI5 TI5 C51 88.0(1) 3_656 3_656
O6 TI5 O10 57.8(1) . .
O6 TI5 O12 63.1(1) . .
O6 TI5 O16 144.8(1) . .
O6 TI5 O16 121.0(1) . 3_656
O6 TI5 C43 126.7(1) . .
O6 TI5 C43 107.1(1) . 3_656
O6 TI5 O17 132.2(1) . .
O6 TI5 O18 60.9(1) . .
O6 TI5 C51 84.6(1) . 3_656
O10 TI5 O12 99.7(2) . .
O10 TI5 O16 93.2(2) . .
O10 TI5 O16 93.6(2) . 3_656
O10 TI5 C43 81.0(2) . .
O10 TI5 C43 104.3(2) . 3_656
O10 TI5 O17 169.4(2) . .
O10 TI5 O18 99.2(2) . .
O10 TI5 C51 106.3(2) . 3_656
O12 TI5 O16 108.4(2) . .
O12 TI5 O16 165.5(2) . 3_656
O12 TI5 C43 96.4(2) . .
O12 TI5 C43 142.5(2) . 3_656
O12 TI5 O17 89.2(2) . .
O12 TI5 O18 94.5(2) . .
O12 TI5 C51 117.1(2) . 3_656
O16 TI5 O16 76.3(2) . 3_656
O16 TI5 C43 18.7(2) . .
O16 TI5 C43 98.7(2) . 3_656
O16 TI5 O17 78.6(2) . .
O16 TI5 O18 151.7(2) . .
O16 TI5 C51 125.7(2) . 3_656
O16 TI5 C43 91.3(2) 3_656 .
O16 TI5 C43 25.4(2) 3_656 3_656
O16 TI5 O17 78.1(2) 3_656 .
O16 TI5 O18 77.6(2) 3_656 .
O16 TI5 C51 52.8(2) 3_656 3_656
C43 TI5 C43 115.4(1) . 3_656
C43 TI5 O17 92.5(2) . .
C43 TI5 O18 168.9(2) . .
C43 TI5 C51 143.1(2) . 3_656
C43 TI5 O17 70.8(2) 3_656 .
C43 TI5 O18 53.7(2) 3_656 .
C43 TI5 C51 27.9(2) 3_656 3_656
O17 TI5 O18 85.5(2) . .
O17 TI5 C51 74.0(2) . 3_656
O18 TI5 C51 26.2(2) . 3_656
O1 C1 C2 124.1(7) . .
O1 C1 C6 115.8(6) . .
C2 C1 C6 120.1(7) . .
C1 C2 C3 118.9(7) . .
C2 C3 C4 121.2(7) . .
C3 C4 C5 120.2(8) . .
C4 C5 C6 118.7(7) . .
C1 C6 C5 121.0(6) . .
C1 C6 O2 112.4(6) . .
C5 C6 O2 126.6(6) . .
O3 C7 C8 111.9(6) . .
C7 C8 C9 113.4(6) . .
C8 C9 C10 112.5(7) . .
O4 C11 C12 111.2(7) . .
C11 C12 C13 113.1(9) . .
C12 C13 C14 110(1) . .
O5 C15 C16 112.2(6) . .
C15 C16 C17 116.3(7) . .
C16 C17 C18 114.7(8) . .
O7 C19 C20 124.5(6) . .
O7 C19 C24 117.0(5) . .
C20 C19 C24 118.4(6) . .
C19 C20 C21 120.1(7) . .
C20 C21 C22 120.7(6) . .
C21 C22 C23 120.6(7) . .
C22 C23 C24 118.3(7) . .
C19 C24 C23 121.9(6) . .
C19 C24 O8 113.0(5) . .
C23 C24 O8 125.1(6) . .
C25 O9 C25A 47(1) . .
O9 C25 C26 105(2) . .
O9 C25 C25A 69(1) . .
O9 C25 C26A 134(2) . .
C26 C25 C25A 43(1) . .
C26 C25 C26A 37(1) . .
C25A C25 C26A 81(2) . .
C25 C26 C27 108(2) . .
C25 C26 C25A 50(1) . .
C27 C26 C25A 139(2) . .
C26 C27 C28 92(1) . .
C26 C27 C26A 32(1) . .
C28 C27 C26A 118(2) . .
O9 C25A C25 62(1) . .
O9 C25A C26 132(2) . .
O9 C25A C26A 103(2) . .
C25 C25A C26 86(2) . .
C25 C25A C26A 48(1) . .
C26 C25A C26A 38(2) . .
C25 C26A C27 140(3) . .
C25 C26A C25A 50(2) . .
C27 C26A C25A 110(2) . .
O11 C29 C30 111.9(7) . .
O11 C29 C30A 107.6(8) . .
C30 C29 C30A 40.3(7) . .
C29 C30 C31 108(1) . .
C29 C30 C30A 75(1) . .
C29 C30 C31a 142(1) . .
C31 C30 C30A 36(1) . .
C31 C30 C31a 48(1) . .
C30A C30 C31a 85(1) . .
C30 C31 C32 108(1) . .
C30 C31 C31a 41(1) . .
C32 C31 C31a 71(1) . .
C31 C32 C31a 42.7(8) . .
C29 C30A C30 64(1) . .
C29 C30A C31a 104(1) . .
C30 C30A C31a 46(1) . .
O13 C33 C34 125.9(6) . .
O13 C33 C38 112.7(5) . .
C34 C33 C38 121.4(6) . .
C33 C34 C35 118.4(6) . .
C34 C35 C36 120.8(7) . .
C35 C36 C37 120.6(6) . .
C36 C37 C38 119.4(6) . .
C33 C38 C37 119.4(6) . .
C33 C38 O14 116.4(5) . .
C37 C38 O14 124.1(6) . .
O15 C39 C40 128(1) . .
C39 C40 C41 126(1) . .
C40 C41 C42 118(1) . .
O16 C43 C44 123.4(6) . .
O16 C43 C51 115.4(5) . .
C44 C43 C51 121.2(6) . .
C43 C44 C45 119.1(6) . .
C44 C45 C46 119.2(6) . .
C45 C46 C52 122.3(6) . .
O17 C47 C48 111.6(8) . .
C47 C48 C49 134(1) . .
C47 C48 C49A 137(2) . .
C49 C48 C49A 69(1) . .
C48 C49 C49A 61(1) . .
C48 C49 C50 115(1) . .
C49A C49 C50 62(1) . .
C48 C49A C49 48(1) . .
C48 C49A C50 107(2) . .
C49 C49A C50 65(1) . .
C49 C50 C49A 51(1) . .
C43 C51 O18 116.1(5) . 3_656
C43 C51 C52 119.8(6) . .
O18 C51 C52 124.0(6) 3_656 .
C46 C52 C51 118.4(6) . .
C30 C31a C31 89(1) . .
C30 C31a C32 142(1) . .
C30 C31a C30A 48(1) . .
C31 C31a C32 66(1) . .
C31 C31a C30A 41(1) . .
C32 C31a C30A 104(1) . .

loop_
_geom_bond_atom_site_label_1
_geom_bond_atom_site_label_2
_geom_bond_distance
_geom_bond_site_symmetry_2
TI1 TI2 3.204(2) .
TI1 TI4 3.136(2) .
TI1 O1 1.873(5) .
TI1 C1 2.810(7) .
TI1 C6 2.938(7) .
TI1 O2 2.120(4) .
TI1 O3 1.957(4) .
TI1 C7 3.047(7) .
TI1 O4 1.779(4) .
TI1 C11 3.023(7) .
TI1 O5 2.002(4) .
TI1 C15 3.109(8) .
TI1 O6 2.085(4) .
TI2 TI3 3.282(2) .
TI2 O3 2.059(4) .
TI2 C7 3.048(7) .
TI2 O6 2.042(4) .
TI2 O7 1.884(4) .
TI2 C19 2.812(6) .
TI2 C24 2.958(6) .
TI2 O8 2.170(4) .
TI2 O9 1.775(4) .
TI2 C25 3.11(3) .
TI2 C25A 3.13(2) .
TI2 O10 1.892(4) .
TI3 TI4 3.281(1) .
TI3 C6 3.200(6) .
TI3 O2 2.048(4) .
TI3 O6 2.215(4) .
TI3 C24 3.160(6) .
TI3 O8 1.959(4) .
TI3 O11 1.748(4) .
TI3 C29 3.155(8) .
TI3 O12 1.874(4) .
TI3 O13 1.981(4) .
TI3 C33 3.156(6) .
TI4 O5 1.973(4) .
TI4 C15 3.036(7) .
TI4 O6 1.991(4) .
TI4 O13 2.147(4) .
TI4 C33 2.950(6) .
TI4 C38 2.814(7) .
TI4 O14 1.882(4) .
TI4 O15 1.749(4) .
TI4 C39 3.12(1) .
TI4 O18 2.103(4) .
TI4 C51 3.088(6) 3_656
TI5 TI5 3.218(2) 3_656
TI5 O6 3.258(4) .
TI5 O10 1.787(4) .
TI5 O12 1.766(4) .
TI5 O16 1.988(4) .
TI5 O16 2.103(4) 3_656
TI5 C43 3.090(6) .
TI5 C43 2.924(6) 3_656
TI5 O17 2.221(4) .
TI5 O18 2.052(4) .
TI5 C51 2.907(6) 3_656
O1 C1 1.345(8) .
C1 C2 1.382(9) .
C1 C6 1.408(9) .
C2 C3 1.39(1) .
C3 C4 1.38(1) .
C4 C5 1.40(1) .
C5 C6 1.374(9) .
C6 O2 1.363(7) .
O3 C7 1.441(7) .
C7 C8 1.51(1) .
C8 C9 1.53(1) .
C9 C10 1.50(1) .
O4 C11 1.419(8) .
C11 C12 1.48(1) .
C12 C13 1.50(1) .
C13 C14 1.59(2) .
O5 C15 1.452(8) .
C15 C16 1.49(1) .
C16 C17 1.50(1) .
C17 C18 1.50(1) .
O7 C19 1.346(7) .
C19 C20 1.388(9) .
C19 C24 1.403(8) .
C20 C21 1.38(1) .
C21 C22 1.38(1) .
C22 C23 1.391(9) .
C23 C24 1.376(9) .
C24 O8 1.367(7) .
O9 C25 1.40(3) .
O9 C25A 1.49(2) .
C25 C26 1.53(4) .
C25 C25A 1.18(3) .
C25 C26A 1.14(4) .
C26 C27 1.72(3) .
C26 C25A 1.05(3) .
C27 C28 1.40(2) .
C27 C26A 1.65(4) .
C25A C26A 1.51(4) .
O11 C29 1.435(8) .
C29 C30 1.51(1) .
C29 C30A 1.62(2) .
C30 C31 1.56(2) .
C30 C30A 1.08(2) .
C30 C31a 1.04(2) .
C31 C32 1.59(2) .
C31 C31a 1.18(2) .
C32 C31a 1.65(2) .
C30A C31a 1.44(3) .
O13 C33 1.371(7) .
C33 C34 1.360(9) .
C33 C38 1.407(9) .
C34 C35 1.402(9) .
C35 C36 1.38(1) .
C36 C37 1.38(1) .
C37 C38 1.381(9) .
C38 O14 1.352(7) .
O15 C39 1.41(1) .
C39 C40 1.23(2) .
C40 C41 1.49(2) .
C41 C42 1.42(2) .
O16 C43 1.364(7) .
C43 C44 1.374(8) .
C43 C51 1.404(9) .
C44 C45 1.396(9) .
C45 C46 1.38(1) .
C46 C52 1.389(9) .
O17 C47 1.435(8) .
C47 C48 1.48(1) .
C48 C49 1.16(2) .
C48 C49A 1.35(3) .
C49 C49A 1.44(3) .
C49 C50 1.67(2) .
C49A C50 1.63(4) .
O18 C51 1.397(7) 3_656
C51 C52 1.377(9) .
